data_4029213
loop_
_publ_author_name
'Gers, Charlotte F'
'Nordmann, Jan'
'Kumru, Ceyda'
'Frank, Walter'
'M\"uller, Thomas J J'

_publ_section_title
;
 Solvatochromic fluorescent 2-substituted 3-ethynyl quinoxalines:
 four-component synthesis, photophysical properties, and electronic
 structure.
;
_journal_issue 8
_journal_name_full 'The Journal of organic chemistry'
_journal_page_first 3296
_journal_page_last 3310
_journal_paper_doi 10.1021/jo4025978
_journal_volume 79
_journal_year 2014
_chemical_formula_moiety 'C26 H19 N3 O'
_chemical_formula_sum 'C26 H19 N3 O'
_chemical_formula_weight 389.44
_chemical_name_systematic
;
 ?
;
_space_group_crystal_system monoclinic
_space_group_IT_number 14
_space_group_name_Hall '-P 2ybc'
_space_group_name_H-M_alt 'P 1 21/c 1'
_symmetry_space_group_name_Hall '-P 2ybc'
_symmetry_space_group_name_H-M 'P 1 21/c 1'
_atom_sites_solution_hydrogens difmap
_atom_sites_solution_primary direct
_atom_sites_solution_secondary difmap
_audit_creation_method SHELXL-2013
_cell_angle_alpha 90
_cell_angle_beta 104.659(8)
_cell_angle_gamma 90
_cell_formula_units_Z 4
_cell_length_a 14.7270(11)
_cell_length_b 17.0452(7)
_cell_length_c 8.0627(6)
_cell_measurement_reflns_used 8000
_cell_measurement_temperature 291(2)
_cell_measurement_theta_max 25.9
_cell_measurement_theta_min 2.6
_cell_volume 1958.1(2)
_computing_cell_refinement 'IPDS Software (Stoe & Cie, 2000)'
_computing_data_collection 'IPDS Software (Stoe & Cie, 2000)'
_computing_data_reduction 'IPDS Software (Stoe & Cie, 2000)'
_computing_molecular_graphics 'SHELXTL (Sheldrick, 2008)'
_computing_publication_material 'SHELXL-2013 (Sheldrick, 2013)'
_computing_structure_refinement 'SHELXL-2013 (Sheldrick, 2013)'
_computing_structure_solution 'SHELXS-97 (Sheldrick, 2008)'
_diffrn_ambient_temperature 291(2)
_diffrn_detector_area_resol_mean 6.67
_diffrn_measured_fraction_theta_full 0.953
_diffrn_measured_fraction_theta_max 0.978
_diffrn_measurement_device_type 'Stoe IPDS'
_diffrn_measurement_method \f-scans
_diffrn_radiation_monochromator graphite
_diffrn_radiation_source 'fine-focus sealed tube'
_diffrn_radiation_type MoK\a
_diffrn_radiation_wavelength 0.71073
_diffrn_reflns_av_R_equivalents 0.0359
_diffrn_reflns_av_unetI/netI 0.0270
_diffrn_reflns_Laue_measured_fraction_full 0.953
_diffrn_reflns_Laue_measured_fraction_max 0.978
_diffrn_reflns_limit_h_max 17
_diffrn_reflns_limit_h_min -17
_diffrn_reflns_limit_k_max 19
_diffrn_reflns_limit_k_min -19
_diffrn_reflns_limit_l_max 9
_diffrn_reflns_limit_l_min -9
_diffrn_reflns_number 25226
_diffrn_reflns_point_group_measured_fraction_full 0.953
_diffrn_reflns_point_group_measured_fraction_max 0.978
_diffrn_reflns_theta_full 25.242
_diffrn_reflns_theta_max 24.999
_diffrn_reflns_theta_min 2.785
_diffrn_standards_decay_% 0
_exptl_absorpt_coefficient_mu 0.082
_exptl_absorpt_correction_type none
_exptl_crystal_colour orange
_exptl_crystal_density_diffrn 1.321
_exptl_crystal_density_method 'not measured'
_exptl_crystal_description isometric
_exptl_crystal_F_000 816
_exptl_crystal_size_max 0.5
_exptl_crystal_size_mid 0.5
_exptl_crystal_size_min 0.5
_refine_diff_density_max 0.168
_refine_diff_density_min -0.104
_refine_diff_density_rms 0.023
_refine_ls_extinction_method none
_refine_ls_goodness_of_fit_ref 0.970
_refine_ls_hydrogen_treatment constr
_refine_ls_matrix_type full
_refine_ls_number_parameters 273
_refine_ls_number_reflns 3378
_refine_ls_number_restraints 0
_refine_ls_restrained_S_all 0.970
_refine_ls_R_factor_all 0.0524
_refine_ls_R_factor_gt 0.0342
_refine_ls_shift/su_max 0.000
_refine_ls_shift/su_mean 0.000
_refine_ls_structure_factor_coef Fsqd
_refine_ls_weighting_details 'w=1/[\s^2^(Fo^2^)+(0.0501P)^2^+0.1158P] where P=(Fo^2^+2Fc^2^)/3'
_refine_ls_weighting_scheme calc
_refine_ls_wR_factor_gt 0.0853
_refine_ls_wR_factor_ref 0.0907
_reflns_number_gt 2195
_reflns_number_total 3378
_reflns_threshold_expression 'I > 2\s(I)'
_cod_data_source_file jo4025978_si_002.cif
_cod_data_source_block op1160a
_cod_depositor_comments
;Adding full bibliography for
 ./tmp-cod-update-bibliographies-12971/cifs/4029213.cif.
;
_cod_database_code 4029213
_shelx_space_group_comment
;
The symmetry employed for this shelxl refinement is uniquely defined
by the following loop, which should always be used as a source of
symmetry information in preference to the above space-group names.
They are only intended as comments.
;
_shelxl_version_number 2013-4

loop_
_space_group_symop_operation_xyz
'x, y, z'
'-x, y+1/2, -z+1/2'
'-x, -y, -z'
'x, -y-1/2, z-1/2'

loop_
_atom_site_label
_atom_site_type_symbol
_atom_site_fract_x
_atom_site_fract_y
_atom_site_fract_z
_atom_site_U_iso_or_equiv
_atom_site_adp_type
_atom_site_occupancy
_atom_site_site_symmetry_order
_atom_site_calc_flag
_atom_site_refinement_flags_posn
_atom_site_refinement_flags_adp
N1 N 0.76719(7) 0.52871(7) 0.54428(13) 0.0471(3) Uani 1 1 d . .
N2 N 0.61868(8) 0.63430(7) 0.53021(15) 0.0535(3) Uani 1 1 d . .
C4 C 0.78110(9) 0.59694(8) 0.63502(16) 0.0453(3) Uani 1 1 d . .
C1 C 0.68134(9) 0.51188(8) 0.45109(16) 0.0446(3) Uani 1 1 d . .
C3 C 0.70617(9) 0.64874(8) 0.63287(17) 0.0484(3) Uani 1 1 d . .
C5 C 0.87153(10) 0.61587(9) 0.73546(17) 0.0537(4) Uani 1 1 d . .
H5A H 0.9217 0.5825 0.7366 0.064 Uiso 1 1 calc R U
C20 C 0.34656(10) 0.53065(9) 0.12725(17) 0.0522(4) Uani 1 1 d . .
C9 C 0.66923(9) 0.43693(8) 0.36177(16) 0.0477(3) Uani 1 1 d . .
O1 O 0.07438(7) 0.47622(8) -0.14368(15) 0.0766(4) Uani 1 1 d . .
N3 N 0.60436(9) 0.33269(8) 0.20329(16) 0.0637(4) Uani 1 1 d . .
C23 C 0.16601(10) 0.49129(10) -0.05919(18) 0.0561(4) Uani 1 1 d . .
C2 C 0.60667(9) 0.56871(9) 0.43978(16) 0.0480(3) Uani 1 1 d . .
C12 C 0.74373(10) 0.38712(8) 0.33445(16) 0.0486(3) Uani 1 1 d . .
C25 C 0.26902(11) 0.57572(10) 0.13673(19) 0.0606(4) Uani 1 1 d . .
H25A H 0.2777 0.6199 0.2066 0.073 Uiso 1 1 calc R U
C18 C 0.51505(10) 0.55778(9) 0.32555(18) 0.0556(4) Uani 1 1 d . .
C21 C 0.33105(10) 0.46627(10) 0.01900(18) 0.0590(4) Uani 1 1 d . .
H21A H 0.3817 0.4359 0.0083 0.071 Uiso 1 1 calc R U
C22 C 0.24124(11) 0.44619(10) -0.07386(18) 0.0590(4) Uani 1 1 d . .
H22A H 0.2319 0.4026 -0.1455 0.071 Uiso 1 1 calc R U
C6 C 0.88568(11) 0.68273(10) 0.83070(18) 0.0604(4) Uani 1 1 d . .
H6A H 0.9457 0.6953 0.8952 0.072 Uiso 1 1 calc R U
C11 C 0.70024(11) 0.32400(9) 0.23160(17) 0.0557(4) Uani 1 1 d . .
C7 C 0.81055(12) 0.73288(10) 0.8324(2) 0.0644(4) Uani 1 1 d . .
H7A H 0.8208 0.7776 0.9007 0.077 Uiso 1 1 calc R U
C19 C 0.43850(10) 0.54849(9) 0.23164(18) 0.0562(4) Uani 1 1 d . .
C8 C 0.72258(11) 0.71674(9) 0.73494(19) 0.0607(4) Uani 1 1 d . .
H8A H 0.6733 0.7507 0.7359 0.073 Uiso 1 1 calc R U
C24 C 0.18034(11) 0.55615(10) 0.04523(19) 0.0628(4) Uani 1 1 d . .
H24A H 0.1296 0.5869 0.0538 0.075 Uiso 1 1 calc R U
C10 C 0.58686(11) 0.39964(9) 0.28042(19) 0.0595(4) Uani 1 1 d . .
H10A H 0.5272 0.4180 0.2787 0.071 Uiso 1 1 calc R U
C13 C 0.84177(10) 0.38907(9) 0.38514(18) 0.0557(4) Uani 1 1 d . .
H13A H 0.8728 0.4296 0.4537 0.067 Uiso 1 1 calc R U
C14 C 0.89179(12) 0.32990(10) 0.3319(2) 0.0692(5) Uani 1 1 d . .
H14A H 0.9570 0.3302 0.3677 0.083 Uiso 1 1 calc R U
C15 C 0.84673(14) 0.26978(11) 0.2258(2) 0.0751(5) Uani 1 1 d . .
H15A H 0.8823 0.2314 0.1898 0.090 Uiso 1 1 calc R U
C17 C 0.53341(14) 0.28059(12) 0.1010(3) 0.0934(6) Uani 1 1 d . .
H17A H 0.4731 0.2935 0.1187 0.140 Uiso 1 1 calc R U
H17B H 0.5487 0.2272 0.1349 0.140 Uiso 1 1 calc R U
H17C H 0.5317 0.2867 -0.0181 0.140 Uiso 1 1 calc R U
C26 C 0.05613(13) 0.41165(13) -0.2574(2) 0.0937(6) Uani 1 1 d . .
H26A H -0.0104 0.4052 -0.3004 0.141 Uiso 1 1 calc R U
H26B H 0.0826 0.3650 -0.1976 0.141 Uiso 1 1 calc R U
H26C H 0.0839 0.4210 -0.3513 0.141 Uiso 1 1 calc R U
C16 C 0.75064(15) 0.26620(10) 0.1732(2) 0.0706(5) Uani 1 1 d . .
H16A H 0.7204 0.2264 0.1010 0.085 Uiso 1 1 calc R U

loop_
_atom_site_aniso_label
_atom_site_aniso_U_11
_atom_site_aniso_U_22
_atom_site_aniso_U_33
_atom_site_aniso_U_23
_atom_site_aniso_U_13
_atom_site_aniso_U_12
N1 0.0469(7) 0.0448(8) 0.0492(6) -0.0028(5) 0.0113(5) -0.0035(5)
N2 0.0501(7) 0.0479(8) 0.0608(7) -0.0009(6) 0.0104(6) 0.0003(5)
C4 0.0488(8) 0.0425(9) 0.0455(7) 0.0011(6) 0.0137(6) -0.0057(6)
C1 0.0465(8) 0.0451(9) 0.0428(7) 0.0022(6) 0.0122(6) -0.0058(6)
C3 0.0518(8) 0.0433(9) 0.0507(8) 0.0005(6) 0.0138(6) -0.0048(6)
C5 0.0495(8) 0.0535(10) 0.0569(8) -0.0020(7) 0.0110(7) -0.0050(7)
C20 0.0513(8) 0.0527(10) 0.0484(7) 0.0081(7) 0.0048(6) -0.0031(7)
C9 0.0525(8) 0.0434(9) 0.0466(7) -0.0006(6) 0.0115(6) -0.0060(6)
O1 0.0530(6) 0.0914(10) 0.0768(7) 0.0032(7) 0.0006(5) -0.0044(6)
N3 0.0740(9) 0.0482(9) 0.0647(8) -0.0088(6) 0.0095(6) -0.0157(6)
C23 0.0477(8) 0.0649(11) 0.0518(8) 0.0121(7) 0.0051(7) -0.0027(7)
C2 0.0465(8) 0.0471(9) 0.0495(7) 0.0029(7) 0.0106(6) -0.0034(6)
C12 0.0616(9) 0.0413(9) 0.0436(7) 0.0042(6) 0.0143(6) -0.0035(7)
C25 0.0616(9) 0.0556(11) 0.0587(8) 0.0004(7) 0.0047(7) 0.0031(8)
C18 0.0536(9) 0.0528(10) 0.0578(8) 0.0016(7) 0.0091(7) 0.0001(7)
C21 0.0551(9) 0.0628(11) 0.0566(8) 0.0015(8) 0.0097(7) 0.0063(7)
C22 0.0645(10) 0.0571(11) 0.0512(8) -0.0009(7) 0.0069(7) -0.0037(8)
C6 0.0580(9) 0.0619(11) 0.0587(9) -0.0071(8) 0.0098(7) -0.0150(8)
C11 0.0757(11) 0.0431(10) 0.0489(8) 0.0010(6) 0.0171(7) -0.0057(7)
C7 0.0773(11) 0.0543(11) 0.0636(9) -0.0157(8) 0.0214(8) -0.0162(8)
C19 0.0540(9) 0.0549(10) 0.0557(8) 0.0058(7) 0.0064(7) 0.0001(7)
C8 0.0647(10) 0.0487(10) 0.0704(10) -0.0082(8) 0.0204(8) -0.0013(7)
C24 0.0545(9) 0.0679(12) 0.0630(9) 0.0064(8) 0.0089(7) 0.0100(8)
C10 0.0578(9) 0.0522(10) 0.0671(9) -0.0035(8) 0.0133(7) -0.0089(7)
C13 0.0622(9) 0.0487(10) 0.0568(8) 0.0049(7) 0.0160(7) 0.0023(7)
C14 0.0733(10) 0.0637(12) 0.0758(11) 0.0082(9) 0.0285(9) 0.0122(9)
C15 0.1032(15) 0.0558(12) 0.0751(11) 0.0016(9) 0.0388(10) 0.0169(10)
C17 0.1010(14) 0.0686(14) 0.0984(14) -0.0216(11) 0.0027(11) -0.0291(11)
C26 0.0802(13) 0.1051(17) 0.0798(12) -0.0074(11) -0.0092(10) -0.0259(11)
C16 0.1095(15) 0.0456(11) 0.0594(9) -0.0032(7) 0.0263(9) -0.0023(9)

loop_
_atom_type_symbol
_atom_type_description
_atom_type_scat_dispersion_real
_atom_type_scat_dispersion_imag
_atom_type_scat_source
C C 0.0033 0.0016 'International Tables Vol C Tables 4.2.6.8 and 6.1.1.4'
H H 0.0000 0.0000 'International Tables Vol C Tables 4.2.6.8 and 6.1.1.4'
N N 0.0061 0.0033 'International Tables Vol C Tables 4.2.6.8 and 6.1.1.4'
O O 0.0106 0.0060 'International Tables Vol C Tables 4.2.6.8 and 6.1.1.4'

loop_
_geom_angle_atom_site_label_1
_geom_angle_atom_site_label_2
_geom_angle_atom_site_label_3
_geom_angle
C1 N1 C4 118.73(11)
C2 N2 C3 117.43(12)
N1 C4 C5 119.73(12)
N1 C4 C3 121.16(12)
C5 C4 C3 119.10(13)
N1 C1 C2 119.28(12)
N1 C1 C9 116.71(12)
C2 C1 C9 123.99(12)
N2 C3 C8 119.94(13)
N2 C3 C4 120.66(13)
C8 C3 C4 119.39(13)
C6 C5 C4 120.22(14)
C6 C5 H5A 119.9
C4 C5 H5A 119.9
C21 C20 C25 117.68(13)
C21 C20 C19 121.23(14)
C25 C20 C19 121.04(14)
C10 C9 C12 105.46(13)
C10 C9 C1 128.51(13)
C12 C9 C1 125.98(12)
C23 O1 C26 117.97(14)
C10 N3 C11 108.65(12)
C10 N3 C17 125.48(15)
C11 N3 C17 125.81(15)
C24 C23 O1 115.73(14)
C24 C23 C22 119.97(14)
O1 C23 C22 124.30(15)
N2 C2 C18 115.79(12)
N2 C2 C1 122.44(12)
C18 C2 C1 121.76(13)
C13 C12 C11 118.17(13)
C13 C12 C9 135.08(13)
C11 C12 C9 106.75(12)
C24 C25 C20 121.27(15)
C24 C25 H25A 119.4
C20 C25 H25A 119.4
C19 C18 C2 179.43(17)
C20 C21 C22 121.21(14)
C20 C21 H21A 119.4
C22 C21 H21A 119.4
C23 C22 C21 119.57(15)
C23 C22 H22A 120.2
C21 C22 H22A 120.2
C5 C6 C7 120.54(14)
C5 C6 H6A 119.7
C7 C6 H6A 119.7
N3 C11 C16 129.33(15)
N3 C11 C12 108.00(13)
C16 C11 C12 122.67(15)
C8 C7 C6 120.60(15)
C8 C7 H7A 119.7
C6 C7 H7A 119.7
C18 C19 C20 174.72(16)
C7 C8 C3 120.09(15)
C7 C8 H8A 120.0
C3 C8 H8A 120.0
C25 C24 C23 120.28(15)
C25 C24 H24A 119.9
C23 C24 H24A 119.9
N3 C10 C9 111.08(14)
N3 C10 H10A 124.5
C9 C10 H10A 124.5
C14 C13 C12 119.00(15)
C14 C13 H13A 120.5
C12 C13 H13A 120.5
C13 C14 C15 121.38(16)
C13 C14 H14A 119.3
C15 C14 H14A 119.3
C16 C15 C14 121.12(16)
C16 C15 H15A 119.4
C14 C15 H15A 119.4
N3 C17 H17A 109.5
N3 C17 H17B 109.5
H17A C17 H17B 109.5
N3 C17 H17C 109.5
H17A C17 H17C 109.5
H17B C17 H17C 109.5
O1 C26 H26A 109.5
O1 C26 H26B 109.5
H26A C26 H26B 109.5
O1 C26 H26C 109.5
H26A C26 H26C 109.5
H26B C26 H26C 109.5
C15 C16 C11 117.57(16)
C15 C16 H16A 121.2
C11 C16 H16A 121.2

loop_
_geom_bond_atom_site_label_1
_geom_bond_atom_site_label_2
_geom_bond_distance
N1 C1 1.3284(16)
N1 C4 1.3616(17)
N2 C2 1.3219(18)
N2 C3 1.3661(17)
C4 C5 1.4098(18)
C4 C3 1.4099(19)
C1 C2 1.4510(19)
C1 C9 1.4552(19)
C3 C8 1.407(2)
C5 C6 1.361(2)
C5 H5A 0.9300
C20 C21 1.385(2)
C20 C25 1.394(2)
C20 C19 1.434(2)
C9 C10 1.3794(19)
C9 C12 1.4474(19)
O1 C23 1.3732(17)
O1 C26 1.414(2)
N3 C10 1.3552(19)
N3 C11 1.380(2)
N3 C17 1.458(2)
C23 C24 1.373(2)
C23 C22 1.378(2)
C2 C18 1.4402(19)
C12 C13 1.398(2)
C12 C11 1.410(2)
C25 C24 1.369(2)
C25 H25A 0.9300
C18 C19 1.1990(19)
C21 C22 1.388(2)
C21 H21A 0.9300
C22 H22A 0.9300
C6 C7 1.401(2)
C6 H6A 0.9300
C11 C16 1.386(2)
C7 C8 1.363(2)
C7 H7A 0.9300
C8 H8A 0.9300
C24 H24A 0.9300
C10 H10A 0.9300
C13 C14 1.380(2)
C13 H13A 0.9300
C14 C15 1.391(2)
C14 H14A 0.9300
C15 C16 1.372(3)
C15 H15A 0.9300
C17 H17A 0.9600
C17 H17B 0.9600
C17 H17C 0.9600
C26 H26A 0.9600
C26 H26B 0.9600
C26 H26C 0.9600
C16 H16A 0.9300

loop_
_geom_torsion_atom_site_label_1
_geom_torsion_atom_site_label_2
_geom_torsion_atom_site_label_3
_geom_torsion_atom_site_label_4
_geom_torsion
C1 N1 C4 C5 179.70(12)
C1 N1 C4 C3 0.79(18)
C4 N1 C1 C2 4.03(17)
C4 N1 C1 C9 -177.66(11)
C2 N2 C3 C8 -178.57(13)
C2 N2 C3 C4 2.82(19)
N1 C4 C3 N2 -4.48(19)
C5 C4 C3 N2 176.60(12)
N1 C4 C3 C8 176.90(12)
C5 C4 C3 C8 -2.02(19)
N1 C4 C5 C6 -178.01(13)
C3 C4 C5 C6 0.9(2)
N1 C1 C9 C10 168.59(13)
C2 C1 C9 C10 -13.2(2)
N1 C1 C9 C12 -14.17(19)
C2 C1 C9 C12 164.06(12)
C26 O1 C23 C24 177.87(15)
C26 O1 C23 C22 -2.1(2)
C3 N2 C2 C18 -176.46(12)
C3 N2 C2 C1 2.13(19)
N1 C1 C2 N2 -5.77(19)
C9 C1 C2 N2 176.05(12)
N1 C1 C2 C18 172.74(12)
C9 C1 C2 C18 -5.4(2)
C10 C9 C12 C13 -177.92(15)
C1 C9 C12 C13 4.3(2)
C10 C9 C12 C11 2.21(15)
C1 C9 C12 C11 -175.56(12)
C21 C20 C25 C24 1.4(2)
C19 C20 C25 C24 -175.97(14)
C25 C20 C21 C22 -1.5(2)
C19 C20 C21 C22 175.91(14)
C24 C23 C22 C21 0.8(2)
O1 C23 C22 C21 -179.28(13)
C20 C21 C22 C23 0.4(2)
C4 C5 C6 C7 1.0(2)
C10 N3 C11 C16 -177.68(15)
C17 N3 C11 C16 -0.3(3)
C10 N3 C11 C12 1.65(16)
C17 N3 C11 C12 179.07(15)
C13 C12 C11 N3 177.72(12)
C9 C12 C11 N3 -2.38(15)
C13 C12 C11 C16 -2.9(2)
C9 C12 C11 C16 177.01(13)
C5 C6 C7 C8 -1.9(2)
C6 C7 C8 C3 0.8(2)
N2 C3 C8 C7 -177.45(13)
C4 C3 C8 C7 1.2(2)
C20 C25 C24 C23 -0.3(2)
O1 C23 C24 C25 179.21(13)
C22 C23 C24 C25 -0.8(2)
C11 N3 C10 C9 -0.21(17)
C17 N3 C10 C9 -177.64(15)
C12 C9 C10 N3 -1.26(16)
C1 C9 C10 N3 176.43(13)
C11 C12 C13 C14 0.46(19)
C9 C12 C13 C14 -179.39(15)
C12 C13 C14 C15 1.6(2)
C13 C14 C15 C16 -1.5(2)
C14 C15 C16 C11 -0.9(2)
N3 C11 C16 C15 -177.68(15)
C12 C11 C16 C15 3.1(2)
